data_4087915
loop_
_publ_author_name
'Turlington, Christopher R.'
'White, Peter S.'
'Brookhart, Maurice'
'Templeton, Joseph L.'

_publ_section_title
;
 Sequential Nitrene Transfers to an Organometallic Half-Sandwich Iridium
 Complex
;
_journal_issue 20
_journal_name_full Organometallics
_journal_page_first 4810
_journal_paper_doi 10.1021/acs.organomet.5b00717
_journal_volume 34
_journal_year 2015
_chemical_formula_moiety 'C44 H39 F6 Ir N4 O4 S2, C32 H12 B F24, C H2 Cl2'
_chemical_formula_sum 'C77 H53 B Cl2 F30 Ir N4 O4 S2'
_chemical_formula_weight 2006.26
_space_group_crystal_system monoclinic
_space_group_IT_number 14
_space_group_name_Hall '-P 2ybc'
_space_group_name_H-M_alt 'P 1 21/c 1'
_atom_sites_solution_hydrogens geom
_atom_sites_solution_primary iterative
_audit_creation_date 2015-08-20
_audit_creation_method
;
Olex2 1.2
(compiled 2015.01.26 svn.r3150 for OlexSys, GUI svn.r4998)
;
_cell_angle_alpha 90
_cell_angle_beta 109.2946(6)
_cell_angle_gamma 90
_cell_formula_units_Z 4
_cell_length_a 24.7042(4)
_cell_length_b 17.9764(3)
_cell_length_c 18.7177(3)
_cell_measurement_reflns_used 9756
_cell_measurement_temperature 100
_cell_measurement_theta_max 74.43
_cell_measurement_theta_min 2.46
_cell_volume 7845.5(2)
_computing_cell_refinement 'SAINT v8.34A (Bruker, 2013)'
_computing_data_reduction 'SAINT v8.34A (Bruker, 2013)'
_computing_molecular_graphics 'Olex2 (Dolomanov et al., 2009)'
_computing_publication_material 'Olex2 (Dolomanov et al., 2009)'
_computing_structure_refinement 'XL (Sheldrick, 2008)'
_computing_structure_solution 'olex2.solve (Bourhis et al., 2015)'
_diffrn_ambient_temperature 100
_diffrn_measured_fraction_theta_full 0.998
_diffrn_measured_fraction_theta_max 0.987
_diffrn_measurement_device_type 'Bruker APEX-II CCD'
_diffrn_measurement_method '\f and \w scans'
_diffrn_radiation_type CuK\a
_diffrn_radiation_wavelength 1.54178
_diffrn_reflns_av_R_equivalents 0.0419
_diffrn_reflns_av_unetI/netI 0.0208
_diffrn_reflns_Laue_measured_fraction_full 0.998
_diffrn_reflns_Laue_measured_fraction_max 0.987
_diffrn_reflns_limit_h_max 30
_diffrn_reflns_limit_h_min -30
_diffrn_reflns_limit_k_max 21
_diffrn_reflns_limit_k_min -20
_diffrn_reflns_limit_l_max 23
_diffrn_reflns_limit_l_min -23
_diffrn_reflns_number 150642
_diffrn_reflns_point_group_measured_fraction_full 0.998
_diffrn_reflns_point_group_measured_fraction_max 0.987
_diffrn_reflns_theta_full 67.679
_diffrn_reflns_theta_max 74.546
_diffrn_reflns_theta_min 3.104
_diffrn_standards_number 0
_exptl_absorpt_coefficient_mu 5.540
_exptl_absorpt_correction_T_max 1.0000
_exptl_absorpt_correction_T_min 0.3132
_exptl_absorpt_correction_type numerical
_exptl_absorpt_process_details
;
SADABS-2014/5 (Bruker,2014/5) was used for absorption correction.
wR2(int) was 0.0831 before and 0.0530 after correction.
The Ratio of minimum to maximum transmission is 0.3132.
The \l/2 correction factor is 0.00150.
;
_exptl_crystal_colour 'clear colourless'
_exptl_crystal_colour_lustre clear
_exptl_crystal_colour_primary colourless
_exptl_crystal_density_diffrn 1.699
_exptl_crystal_description block
_exptl_crystal_F_000 3972
_exptl_crystal_size_max 0.469
_exptl_crystal_size_mid 0.273
_exptl_crystal_size_min 0.214
_refine_diff_density_max 1.242
_refine_diff_density_min -1.612
_refine_diff_density_rms 0.104
_refine_ls_extinction_method none
_refine_ls_goodness_of_fit_ref 1.249
_refine_ls_hydrogen_treatment constr
_refine_ls_matrix_type full
_refine_ls_number_parameters 1241
_refine_ls_number_reflns 15861
_refine_ls_number_restraints 324
_refine_ls_restrained_S_all 1.248
_refine_ls_R_factor_all 0.0534
_refine_ls_R_factor_gt 0.0517
_refine_ls_shift/su_max 0.002
_refine_ls_shift/su_mean 0.000
_refine_ls_structure_factor_coef Fsqd
_refine_ls_weighting_details 'w=1/[\s^2^(Fo^2^)+(0.0278P)^2^+37.4036P] where P=(Fo^2^+2Fc^2^)/3'
_refine_ls_weighting_scheme calc
_refine_ls_wR_factor_gt 0.1227
_refine_ls_wR_factor_ref 0.1237
_reflns_Friedel_coverage 0.000
_reflns_number_gt 15244
_reflns_number_total 15861
_reflns_threshold_expression 'I > 2\s(I)'
_cod_data_source_file om5b00717_si_002.cif
_cod_data_source_block x1502010
_cod_database_code 4087915
_shelx_space_group_comment
;
The symmetry employed for this shelxl refinement is uniquely defined
by the following loop, which should always be used as a source of
symmetry information in preference to the above space-group names.
They are only intended as comments.
;
_shelx_estimated_absorpt_t_max 0.384
_shelx_estimated_absorpt_t_min 0.181
_olex2_refinement_description
;
1. Fixed Uiso
 At 1.2 times of:
  All C(H) groups, All C(H,H) groups
 At 1.5 times of:
  All C(H,H,H) groups
2. Uiso/Uaniso restraints and constraints
C67 \\sim F19A \\sim F20A \\sim F21A \\sim F19 \\sim F21 \\sim F20: within 1.7A
with sigma of 0.01 and sigma for terminal atoms of 0.04
C60 \\sim F16A \\sim F17A \\sim F18A \\sim F17 \\sim F16 \\sim F18: within 1.7A
with sigma of 0.01 and sigma for terminal atoms of 0.04
C68 \\sim F22A \\sim F23A \\sim F24A \\sim F23 \\sim F22 \\sim F24: within 1.7A
with sigma of 0.01 and sigma for terminal atoms of 0.04
C75 \\sim F25A \\sim F26A \\sim F27A \\sim F27 \\sim F25 \\sim F26: within 1.7A
with sigma of 0.01 and sigma for terminal atoms of 0.04
C76 \\sim F28 \\sim F29 \\sim F30 \\sim Cl1 \\sim Cl2 \\sim C77 \\sim F23 \\sim
F19 \\sim F27 \\sim F17 \\sim F21 \\sim F25 \\sim F29A \\sim F16 \\sim F18
\\sim F20 \\sim F22 \\sim F24 \\sim F26 \\sim F28A \\sim F30A: within 1.7A with
sigma of 0.01 and sigma for terminal atoms of 0.04
Uanis(Ir1) = Uanis(Ir1A)
3. Others
 Sof(F16A)=Sof(F17A)=Sof(F18A)=1-FVAR(1)
 Sof(F17)=Sof(F16)=Sof(F18)=FVAR(1)
 Sof(F29A)=Sof(F28A)=Sof(F30A)=1-FVAR(2)
 Sof(F28)=Sof(F29)=Sof(F30)=FVAR(2)
 Sof(F25A)=Sof(F26A)=Sof(F27A)=1-FVAR(3)
 Sof(F27)=Sof(F25)=Sof(F26)=FVAR(3)
 Sof(F22A)=Sof(F23A)=Sof(F24A)=1-FVAR(4)
 Sof(F23)=Sof(F22)=Sof(F24)=FVAR(4)
 Sof(F19A)=Sof(F20A)=Sof(F21A)=1-FVAR(5)
 Sof(F19)=Sof(F21)=Sof(F20)=FVAR(5)
 Sof(Ir1A)=1-FVAR(6)
 Sof(Ir1)=FVAR(6)
4.a Secondary CH2 refined with riding coordinates:
 C77(H77A,H77B)
4.b Aromatic/amide H refined with riding coordinates:
 C3(H3), C5(H5), C7(H7), C11(H11), C12(H12), C13(H13), C14(H14), C17(H17),
 C18(H18), C19(H19), C20(H20), C22(H22), C24(H24), C25(H25), C29(H29), C30(H30),
  C32(H32), C33(H33), C46(H46), C48(H48), C50(H50), C54(H54), C56(H56),
 C58(H58), C62(H62), C64(H64), C66(H66), C70(H70), C72(H72), C74(H74)
4.c Idealised Me refined as rotating group:
 C27(H27A,H27B,H27C), C34(H34A,H34B,H34C), C40(H40A,H40B,H40C), C41(H41A,H41B,
 H41C), C42(H42A,H42B,H42C), C43(H43A,H43B,H43C), C44(H44A,H44B,H44C)
;
_shelx_shelxl_version_number 2014/7
_olex2_submission_original_sample_id 3CRT096
_olex2_submission_special_instructions 'No special instructions were received'

loop_
_space_group_symop_operation_xyz
'x, y, z'
'-x, y+1/2, -z+1/2'
'-x, -y, -z'
'x, -y-1/2, z-1/2'

loop_
_atom_site_label
_atom_site_type_symbol
_atom_site_fract_x
_atom_site_fract_y
_atom_site_fract_z
_atom_site_U_iso_or_equiv
_atom_site_adp_type
_atom_site_occupancy
_atom_site_site_symmetry_order
_atom_site_calc_flag
_atom_site_refinement_flags_posn
_atom_site_refinement_flags_adp
_atom_site_refinement_flags_occupancy
_atom_site_disorder_assembly
_atom_site_disorder_group
Ir1 Ir 0.16657(2) 0.18363(2) 0.19956(2) 0.02300(10) Uani 0.9497(16) 1 d . . P A .
S1 S 0.19890(5) 0.21656(7) 0.38041(6) 0.0278(2) Uani 1 1 d . . . . .
F1 F 0.44450(19) 0.4201(3) 0.2910(3) 0.0785(14) Uani 1 1 d . . . . .
O1 O 0.22806(15) 0.1473(2) 0.3808(2) 0.0360(8) Uani 1 1 d . . . . .
N1 N 0.25187(16) 0.2074(2) 0.2435(2) 0.0282(8) Uani 1 1 d . . . . .
C1 C 0.2997(2) 0.2160(3) 0.2699(3) 0.0307(10) Uani 1 1 d . . . . .
S2 S 0.33792(5) 0.20978(8) 0.59285(7) 0.0363(3) Uani 1 1 d . . . . .
F2 F 0.46842(19) 0.4165(3) 0.4112(2) 0.0685(11) Uani 1 1 d . . . . .
O2 O 0.17302(15) 0.2264(2) 0.43796(19) 0.0370(8) Uani 1 1 d . . . . .
N2 N 0.15675(16) 0.2943(2) 0.1611(2) 0.0282(8) Uani 1 1 d . . . . .
C2 C 0.3602(2) 0.2261(3) 0.3085(3) 0.0357(11) Uani 1 1 d . . . . .
F3 F 0.52550(16) 0.3741(3) 0.3567(3) 0.0728(12) Uani 1 1 d . . . . .
O3 O 0.31492(17) 0.1424(3) 0.6119(2) 0.0536(12) Uani 1 1 d . . . . .
N3 N 0.15505(17) 0.2306(2) 0.2968(2) 0.0275(8) Uani 1 1 d . . . . .
C3 C 0.3855(2) 0.2948(3) 0.3071(3) 0.0356(11) Uani 1 1 d . . . . .
H3 H 0.3636 0.3351 0.2793 0.043 Uiso 1 1 calc R . . . .
F4 F 0.5244(2) 0.1324(3) 0.4924(3) 0.0909(16) Uani 1 1 d . . . . .
O4 O 0.32343(17) 0.2790(3) 0.6183(2) 0.0487(10) Uani 1 1 d . . . . .
N4 N 0.31775(18) 0.2096(3) 0.4997(2) 0.0363(10) Uani 1 1 d . . . . .
C4 C 0.4434(2) 0.3036(4) 0.3473(3) 0.0411(13) Uani 1 1 d . . . . .
F5 F 0.5125(3) 0.0797(4) 0.3866(4) 0.115(2) Uani 1 1 d . . . . .
C5 C 0.4755(2) 0.2443(4) 0.3864(3) 0.0457(14) Uani 1 1 d . . . . .
H5 H 0.5153 0.2506 0.4130 0.055 Uiso 1 1 calc R . . . .
F6 F 0.4544(2) 0.0596(3) 0.4463(4) 0.112(2) Uani 1 1 d . . . . .
C6 C 0.4498(2) 0.1755(4) 0.3868(4) 0.0464(14) Uani 1 1 d . . . . .
C7 C 0.3919(2) 0.1656(3) 0.3485(3) 0.0406(12) Uani 1 1 d . . . . .
H7 H 0.3741 0.1190 0.3492 0.049 Uiso 1 1 calc R . . . .
C8 C 0.4703(3) 0.3789(4) 0.3505(4) 0.0506(15) Uani 1 1 d . . . . .
C9 C 0.4853(3) 0.1108(5) 0.4282(5) 0.070(2) Uani 1 1 d . . . . .
C10 C 0.1018(2) 0.2675(3) 0.2826(3) 0.0293(10) Uani 1 1 d . . . . .
C11 C 0.0645(2) 0.2522(3) 0.3239(3) 0.0325(11) Uani 1 1 d . . . . .
H11 H 0.0764 0.2191 0.3657 0.039 Uiso 1 1 calc R . . . .
C12 C 0.0112(2) 0.2846(3) 0.3045(3) 0.0400(12) Uani 1 1 d . . . . .
H12 H -0.0126 0.2747 0.3342 0.048 Uiso 1 1 calc R . . . .
C13 C -0.0081(2) 0.3309(4) 0.2433(3) 0.0431(13) Uani 1 1 d . . . . .
H13 H -0.0453 0.3523 0.2299 0.052 Uiso 1 1 calc R . . . .
C14 C 0.0272(2) 0.3462(3) 0.2013(3) 0.0391(12) Uani 1 1 d . . . . .
H14 H 0.0135 0.3773 0.1580 0.047 Uiso 1 1 calc R . . . .
C15 C 0.0831(2) 0.3168(3) 0.2209(3) 0.0332(11) Uani 1 1 d . . . . .
C16 C 0.1192(2) 0.3415(3) 0.1762(3) 0.0318(11) Uani 1 1 d . . . . .
C17 C 0.1147(2) 0.4135(3) 0.1487(4) 0.0440(14) Uani 1 1 d . . . . .
H17 H 0.0894 0.4473 0.1606 0.053 Uiso 1 1 calc R . . . .
C18 C 0.1462(3) 0.4369(4) 0.1045(4) 0.0495(15) Uani 1 1 d . . . . .
H18 H 0.1419 0.4861 0.0850 0.059 Uiso 1 1 calc R . . . .
C19 C 0.1837(2) 0.3886(3) 0.0889(3) 0.0428(13) Uani 1 1 d . . . . .
H19 H 0.2062 0.4036 0.0589 0.051 Uiso 1 1 calc R . . . .
C20 C 0.1878(2) 0.3175(3) 0.1181(3) 0.0354(11) Uani 1 1 d . . . . .
H20 H 0.2135 0.2835 0.1074 0.042 Uiso 1 1 calc R . . . .
C21 C 0.25327(19) 0.2865(3) 0.3983(3) 0.0269(9) Uani 1 1 d . . . . .
C22 C 0.2424(2) 0.3512(3) 0.3557(3) 0.0344(11) Uani 1 1 d . . . . .
H22 H 0.2070 0.3562 0.3157 0.041 Uiso 1 1 calc R . . . .
C23 C 0.2818(2) 0.4087(3) 0.3700(3) 0.0409(12) Uani 1 1 d . . . . .
C24 C 0.3338(2) 0.3985(3) 0.4288(3) 0.0421(13) Uani 1 1 d . . . . .
H24 H 0.3617 0.4371 0.4401 0.050 Uiso 1 1 calc R . . . .
C25 C 0.3456(2) 0.3334(3) 0.4708(3) 0.0370(12) Uani 1 1 d . . . . .
H25 H 0.3816 0.3277 0.5096 0.044 Uiso 1 1 calc R . . . .
C26 C 0.3055(2) 0.2767(3) 0.4569(3) 0.0304(10) Uani 1 1 d . . . . .
C27 C 0.2692(3) 0.4775(4) 0.3221(5) 0.0601(19) Uani 1 1 d . . . . .
H27A H 0.2966 0.4815 0.2945 0.090 Uiso 1 1 calc GR . . . .
H27B H 0.2727 0.5212 0.3545 0.090 Uiso 1 1 calc GR . . . .
H27C H 0.2301 0.4747 0.2859 0.090 Uiso 1 1 calc GR . . . .
C28 C 0.4131(2) 0.2012(3) 0.6264(3) 0.0347(11) Uani 1 1 d . . . . .
C29 C 0.4455(2) 0.2594(4) 0.6667(3) 0.0426(13) Uani 1 1 d . . . . .
H29 H 0.4278 0.3043 0.6741 0.051 Uiso 1 1 calc R . . . .
C30 C 0.5052(3) 0.2508(4) 0.6964(4) 0.0512(16) Uani 1 1 d . . . . .
H30 H 0.5280 0.2902 0.7246 0.061 Uiso 1 1 calc R . . . .
C31 C 0.5313(2) 0.1865(4) 0.6855(4) 0.0542(17) Uani 1 1 d . . . . .
C32 C 0.4975(3) 0.1286(4) 0.6460(5) 0.0611(18) Uani 1 1 d . . . . .
H32 H 0.5152 0.0834 0.6393 0.073 Uiso 1 1 calc R . . . .
C33 C 0.4380(3) 0.1353(4) 0.6157(4) 0.0494(15) Uani 1 1 d . . . . .
H33 H 0.4152 0.0955 0.5883 0.059 Uiso 1 1 calc R . . . .
C34 C 0.5954(3) 0.1767(5) 0.7168(6) 0.082(3) Uani 1 1 d . . . . .
H34A H 0.6044 0.1272 0.7396 0.123 Uiso 1 1 calc GR . . . .
H34B H 0.6120 0.2148 0.7553 0.123 Uiso 1 1 calc GR . . . .
H34C H 0.6116 0.1817 0.6758 0.123 Uiso 1 1 calc GR . . . .
C35 C 0.0892(2) 0.1232(3) 0.1499(3) 0.0379(12) Uani 1 1 d . . . . .
C36 C 0.1146(2) 0.1364(3) 0.0924(3) 0.0319(11) Uani 1 1 d . . . . .
C37 C 0.1698(2) 0.1029(3) 0.1151(3) 0.0338(11) Uani 1 1 d . . . . .
C38 C 0.1777(3) 0.0654(3) 0.1870(3) 0.0385(12) Uani 1 1 d . . . . .
C39 C 0.1282(3) 0.0773(3) 0.2068(3) 0.0407(13) Uani 1 1 d . . . . .
C40 C 0.0294(3) 0.1431(5) 0.1453(4) 0.0600(19) Uani 1 1 d . . . . .
H40A H 0.0274 0.1477 0.1966 0.090 Uiso 1 1 calc GR . . . .
H40B H 0.0030 0.1041 0.1179 0.090 Uiso 1 1 calc GR . . . .
H40C H 0.0187 0.1905 0.1186 0.090 Uiso 1 1 calc GR . . . .
C41 C 0.0889(2) 0.1788(4) 0.0207(3) 0.0439(13) Uani 1 1 d . . . . .
H41A H 0.0628 0.2169 0.0281 0.066 Uiso 1 1 calc GR . . . .
H41B H 0.0675 0.1447 -0.0196 0.066 Uiso 1 1 calc GR . . . .
H41C H 0.1194 0.2028 0.0064 0.066 Uiso 1 1 calc GR . . . .
C42 C 0.2104(3) 0.1027(4) 0.0710(4) 0.0459(14) Uani 1 1 d . . . . .
H42A H 0.2053 0.1483 0.0408 0.069 Uiso 1 1 calc GR . . . .
H42B H 0.2025 0.0594 0.0372 0.069 Uiso 1 1 calc GR . . . .
H42C H 0.2499 0.1001 0.1059 0.069 Uiso 1 1 calc GR . . . .
C43 C 0.2299(3) 0.0223(4) 0.2312(4) 0.062(2) Uani 1 1 d . . . . .
H43A H 0.2629 0.0390 0.2172 0.093 Uiso 1 1 calc GR . . . .
H43B H 0.2233 -0.0308 0.2197 0.093 Uiso 1 1 calc GR . . . .
H43C H 0.2377 0.0304 0.2854 0.093 Uiso 1 1 calc GR . . . .
C44 C 0.1175(4) 0.0472(4) 0.2759(3) 0.067(2) Uani 1 1 d . . . . .
H44A H 0.1542 0.0362 0.3151 0.100 Uiso 1 1 calc GR . . . .
H44B H 0.0947 0.0015 0.2626 0.100 Uiso 1 1 calc GR . . . .
H44C H 0.0965 0.0842 0.2950 0.100 Uiso 1 1 calc GR . . . .
Ir1A Ir 0.1826(3) 0.1804(3) 0.1825(4) 0.02300(10) Uani 0.0503(16) 1 d . . P A 2
B1 B 0.2092(2) 0.7379(3) 0.2568(3) 0.0289(11) Uani 1 1 d . . . . .
F7 F 0.1082(3) 0.7999(3) 0.4595(3) 0.101(2) Uani 1 1 d . . . . .
F8 F 0.09755(19) 0.9128(4) 0.4268(3) 0.0903(17) Uani 1 1 d . . . . .
F9 F 0.15912(17) 0.8827(3) 0.5321(2) 0.0632(11) Uani 1 1 d . . . . .
F10 F 0.3107(2) 1.0111(3) 0.4595(3) 0.0859(16) Uani 1 1 d . . . . .
F11 F 0.36428(16) 0.9171(3) 0.4740(2) 0.0713(13) Uani 1 1 d . . . . .
F12 F 0.33422(18) 0.9688(3) 0.3674(2) 0.0678(12) Uani 1 1 d . . . . .
F13 F 0.05841(14) 0.9399(2) 0.12957(18) 0.0455(8) Uani 1 1 d . . . . .
F14 F 0.07578(14) 0.98240(19) 0.03245(19) 0.0451(8) Uani 1 1 d . . . . .
F15 F 0.03818(13) 0.8743(2) 0.0291(2) 0.0530(9) Uani 1 1 d . . . . .
C45 C 0.2147(2) 0.7945(3) 0.3279(3) 0.0287(10) Uani 1 1 d . . . . .
C46 C 0.1756(2) 0.8010(3) 0.3661(3) 0.0326(11) Uani 1 1 d . . . . .
H46 H 0.1438 0.7680 0.3540 0.039 Uiso 1 1 calc R . . . .
C47 C 0.1815(2) 0.8550(3) 0.4222(3) 0.0391(12) Uani 1 1 d . . . . .
C48 C 0.2271(2) 0.9041(3) 0.4417(3) 0.0386(12) Uani 1 1 d . . . . .
H48 H 0.2309 0.9408 0.4796 0.046 Uiso 1 1 calc R . . . .
C49 C 0.2670(2) 0.8986(3) 0.4045(3) 0.0349(11) Uani 1 1 d . . . . .
C50 C 0.2605(2) 0.8452(3) 0.3486(3) 0.0322(10) Uani 1 1 d . . . . .
H50 H 0.2881 0.8428 0.3234 0.039 Uiso 1 1 calc R . . . .
C51 C 0.1372(3) 0.8625(4) 0.4600(4) 0.0538(17) Uani 1 1 d . . . . .
C52 C 0.3191(3) 0.9485(3) 0.4264(3) 0.0449(14) Uani 1 1 d . . . . .
C53 C 0.1989(2) 0.7947(3) 0.1849(3) 0.0274(10) Uani 1 1 d . . . . .
C54 C 0.1479(2) 0.8353(3) 0.1604(3) 0.0280(10) Uani 1 1 d . . . . .
H54 H 0.1207 0.8286 0.1858 0.034 Uiso 1 1 calc R . . . .
C55 C 0.1354(2) 0.8848(3) 0.1007(3) 0.0306(10) Uani 1 1 d . . . . .
C56 C 0.1746(2) 0.8977(3) 0.0634(3) 0.0350(11) Uani 1 1 d . . . . .
H56 H 0.1663 0.9314 0.0221 0.042 Uiso 1 1 calc R . . . .
C57 C 0.2263(2) 0.8598(3) 0.0884(3) 0.0344(11) Uani 1 1 d . . . . .
C58 C 0.2381(2) 0.8088(3) 0.1477(3) 0.0329(11) Uani 1 1 d . . . . .
H58 H 0.2738 0.7832 0.1630 0.040 Uiso 1 1 calc R . . . .
C59 C 0.0776(2) 0.9207(3) 0.0734(3) 0.0335(11) Uani 1 1 d . . . . .
C60 C 0.2692(3) 0.8704(4) 0.0489(3) 0.0493(15) Uani 1 1 d . U . . .
C61 C 0.2685(2) 0.6894(3) 0.2733(3) 0.0304(10) Uani 1 1 d . . . . .
C62 C 0.2794(2) 0.6500(3) 0.2157(3) 0.0347(11) Uani 1 1 d . . . . .
H62 H 0.2510 0.6497 0.1669 0.042 Uiso 1 1 calc R . . . .
C63 C 0.3302(2) 0.6107(3) 0.2262(3) 0.0381(12) Uani 1 1 d . . . . .
C64 C 0.3720(2) 0.6079(3) 0.2975(3) 0.0379(12) Uani 1 1 d . . . . .
H64 H 0.4070 0.5818 0.3054 0.045 Uiso 1 1 calc R . . . .
C65 C 0.3610(2) 0.6438(3) 0.3559(3) 0.0325(11) Uani 1 1 d . . . . .
C66 C 0.3107(2) 0.6846(3) 0.3453(3) 0.0300(10) Uani 1 1 d . . . . .
H66 H 0.3049 0.7093 0.3870 0.036 Uiso 1 1 calc R . . . .
C67 C 0.3396(3) 0.5741(4) 0.1599(4) 0.0588(18) Uani 1 1 d . U . . .
C68 C 0.4043(2) 0.6390(4) 0.4351(3) 0.0442(13) Uani 1 1 d . U . . .
C69 C 0.1560(2) 0.6783(3) 0.2410(3) 0.0308(10) Uani 1 1 d . . . . .
C70 C 0.1534(3) 0.6293(3) 0.2972(3) 0.0399(12) Uani 1 1 d . . . . .
H70 H 0.1828 0.6311 0.3451 0.048 Uiso 1 1 calc R . . . .
C71 C 0.1093(3) 0.5775(4) 0.2863(4) 0.0508(15) Uani 1 1 d . . . . .
C72 C 0.0651(3) 0.5743(3) 0.2174(4) 0.0466(15) Uani 1 1 d . . . . .
H72 H 0.0339 0.5409 0.2102 0.056 Uiso 1 1 calc R . . . .
C73 C 0.0673(2) 0.6198(3) 0.1603(3) 0.0364(12) Uani 1 1 d . . . . .
C74 C 0.1119(2) 0.6703(3) 0.1715(3) 0.0322(11) Uani 1 1 d . . . . .
H74 H 0.1125 0.7007 0.1303 0.039 Uiso 1 1 calc R . . . .
C75 C 0.1083(5) 0.5271(7) 0.3476(5) 0.089(3) Uani 1 1 d . U . . .
C76 C 0.0216(2) 0.6141(3) 0.0836(4) 0.0457(13) Uani 1 1 d . U . . .
F16A F 0.2527(9) 0.8996(18) -0.0119(10) 0.075(6) Uani 0.259(14) 1 d . U P B 2
F17A F 0.2860(11) 0.7957(14) 0.0278(15) 0.084(6) Uani 0.259(14) 1 d . U P B 2
F18A F 0.3149(11) 0.900(2) 0.0921(14) 0.088(7) Uani 0.259(14) 1 d . U P B 2
F19A F 0.3039(18) 0.554(3) 0.111(2) 0.066(8) Uani 0.21(2) 1 d . U P C 2
F20A F 0.374(2) 0.632(2) 0.133(2) 0.094(9) Uani 0.21(2) 1 d . U P C 2
F21A F 0.375(3) 0.519(4) 0.182(4) 0.083(14) Uani 0.21(2) 1 d . U P C 2
F22A F 0.4533(8) 0.6707(13) 0.4410(10) 0.074(6) Uani 0.372(18) 1 d . U P D 2
F23A F 0.4210(12) 0.5704(8) 0.4547(12) 0.102(8) Uani 0.372(18) 1 d . U P D 2
F24A F 0.3914(6) 0.6705(16) 0.4884(7) 0.080(6) Uani 0.372(18) 1 d . U P D 2
F25A F 0.1712(6) 0.5110(7) 0.4044(7) 0.050(3) Uani 0.429(10) 1 d . U P E 2
F26A F 0.0830(7) 0.5243(10) 0.3864(9) 0.090(5) Uani 0.429(10) 1 d . U P E 2
F27A F 0.1159(5) 0.4455(4) 0.3252(4) 0.061(3) Uani 0.429(10) 1 d . U P E 2
F28 F -0.0272(6) 0.5824(10) 0.0933(9) 0.057(3) Uani 0.62(4) 1 d . U P F 2
F29 F 0.0073(6) 0.6778(7) 0.0535(9) 0.051(3) Uani 0.62(4) 1 d . U P F 2
F30 F 0.0361(14) 0.5696(17) 0.0330(14) 0.051(5) Uani 0.62(4) 1 d . U P F 2
Cl1 Cl 0.39044(18) 0.47023(17) 0.71377(15) 0.1208(11) Uani 1 1 d . U . . .
Cl2 Cl 0.45327(8) 0.44306(11) 0.60887(13) 0.0735(5) Uani 1 1 d . U . . .
C77 C 0.3887(5) 0.4720(6) 0.6201(6) 0.092(3) Uani 1 1 d . U . . .
H77A H 0.3800 0.5232 0.6003 0.110 Uiso 1 1 calc R . . . .
H77B H 0.3573 0.4393 0.5896 0.110 Uiso 1 1 calc R . . . .
F23 F 0.3881(5) 0.5905(7) 0.4756(4) 0.074(3) Uani 0.628(18) 1 d . U P D 1
F19 F 0.2927(5) 0.5269(5) 0.1231(6) 0.063(2) Uani 0.79(2) 1 d . U P C 1
F27 F 0.0541(4) 0.4929(5) 0.3292(5) 0.079(3) Uani 0.571(10) 1 d . U P E 1
F17 F 0.2579(3) 0.8297(7) -0.0128(4) 0.088(4) Uani 0.741(14) 1 d . U P B 1
F21 F 0.3870(7) 0.5361(11) 0.1753(10) 0.085(5) Uani 0.79(2) 1 d . U P C 1
F25 F 0.1464(7) 0.4985(9) 0.3771(9) 0.103(5) Uani 0.571(10) 1 d . U P E 1
F29A F 0.0194(9) 0.6763(13) 0.0335(14) 0.051(4) Uani 0.38(4) 1 d . U P F -2
F16 F 0.2689(3) 0.9408(5) 0.0218(6) 0.079(3) Uani 0.741(14) 1 d . U P B 1
F18 F 0.3228(3) 0.8576(5) 0.0911(4) 0.0533(19) Uani 0.741(14) 1 d . U P B 1
F20 F 0.3379(5) 0.6219(4) 0.1043(5) 0.073(3) Uani 0.79(2) 1 d . U P C 1
F22 F 0.4550(4) 0.6241(12) 0.4361(7) 0.099(5) Uani 0.628(18) 1 d . U P D 1
F24 F 0.4071(7) 0.7018(5) 0.4721(8) 0.112(6) Uani 0.628(18) 1 d . U P D 1
F26 F 0.0968(3) 0.5795(7) 0.4030(4) 0.074(3) Uani 0.571(10) 1 d . U P E 1
F28A F -0.0297(9) 0.6072(15) 0.0778(14) 0.054(3) Uani 0.38(4) 1 d . U P F -2
F30A F 0.035(2) 0.558(2) 0.049(2) 0.044(6) Uani 0.38(4) 1 d . U P F -2

loop_
_atom_site_aniso_label
_atom_site_aniso_U_11
_atom_site_aniso_U_22
_atom_site_aniso_U_33
_atom_site_aniso_U_23
_atom_site_aniso_U_13
_atom_site_aniso_U_12
Ir1 0.01928(15) 0.02766(11) 0.01901(13) 0.00216(8) 0.00221(11) -0.00412(8)
S1 0.0258(5) 0.0299(6) 0.0226(5) 0.0035(4) 0.0010(4) -0.0041(4)
F1 0.068(3) 0.080(3) 0.066(3) 0.014(2) -0.006(2) -0.036(2)
O1 0.0357(19) 0.0304(18) 0.0318(18) 0.0031(14) -0.0025(15) -0.0036(15)
N1 0.0188(19) 0.031(2) 0.030(2) -0.0032(16) 0.0018(16) -0.0009(15)
C1 0.031(3) 0.031(3) 0.030(2) -0.003(2) 0.010(2) 0.001(2)
S2 0.0223(5) 0.0578(8) 0.0263(6) 0.0071(5) 0.0048(4) 0.0043(5)
F2 0.067(3) 0.073(3) 0.067(3) -0.027(2) 0.025(2) -0.025(2)
O2 0.0327(18) 0.050(2) 0.0256(17) 0.0034(15) 0.0056(14) -0.0064(16)
N2 0.0211(18) 0.031(2) 0.028(2) 0.0068(16) 0.0023(15) -0.0026(15)
C2 0.026(2) 0.049(3) 0.028(2) -0.006(2) 0.003(2) 0.002(2)
F3 0.040(2) 0.091(3) 0.084(3) -0.015(2) 0.016(2) -0.025(2)
O3 0.030(2) 0.078(3) 0.050(2) 0.025(2) 0.0086(18) -0.004(2)
N3 0.0279(19) 0.032(2) 0.0191(18) -0.0013(15) 0.0028(15) -0.0040(16)
C3 0.028(2) 0.053(3) 0.025(2) -0.004(2) 0.008(2) -0.003(2)
F4 0.056(3) 0.098(4) 0.086(3) 0.014(3) -0.020(2) 0.014(2)
O4 0.038(2) 0.074(3) 0.034(2) -0.0019(19) 0.0101(17) 0.019(2)
N4 0.030(2) 0.042(3) 0.029(2) 0.0060(18) -0.0002(17) 0.0003(19)
C4 0.028(3) 0.061(4) 0.031(3) -0.008(2) 0.005(2) -0.006(2)
F5 0.097(4) 0.112(5) 0.132(5) -0.002(4) 0.031(4) 0.063(4)
C5 0.024(2) 0.071(4) 0.037(3) -0.008(3) 0.002(2) -0.002(3)
F6 0.055(3) 0.074(3) 0.174(6) 0.046(4) -0.008(3) 0.007(2)
C6 0.032(3) 0.057(4) 0.045(3) -0.004(3) 0.006(2) 0.005(3)
C7 0.027(3) 0.047(3) 0.044(3) -0.005(2) 0.007(2) 0.001(2)
C8 0.034(3) 0.070(4) 0.041(3) -0.007(3) 0.004(2) -0.016(3)
C9 0.033(3) 0.070(5) 0.089(6) -0.001(4) -0.005(3) 0.014(3)
C10 0.024(2) 0.034(3) 0.026(2) -0.0023(19) 0.0033(18) -0.0047(19)
C11 0.034(3) 0.037(3) 0.025(2) -0.001(2) 0.008(2) -0.009(2)
C12 0.032(3) 0.054(3) 0.035(3) 0.000(2) 0.013(2) -0.010(2)
C13 0.025(3) 0.059(4) 0.045(3) 0.006(3) 0.011(2) 0.002(2)
C14 0.028(3) 0.050(3) 0.039(3) 0.013(2) 0.010(2) 0.006(2)
C15 0.027(2) 0.040(3) 0.032(3) 0.005(2) 0.007(2) -0.001(2)
C16 0.023(2) 0.038(3) 0.030(2) 0.011(2) 0.0028(19) 0.002(2)
C17 0.037(3) 0.044(3) 0.055(3) 0.019(3) 0.021(3) 0.013(2)
C18 0.049(3) 0.042(3) 0.063(4) 0.027(3) 0.026(3) 0.013(3)
C19 0.036(3) 0.046(3) 0.053(3) 0.019(3) 0.024(3) 0.005(2)
C20 0.025(2) 0.039(3) 0.043(3) 0.009(2) 0.013(2) 0.001(2)
C21 0.022(2) 0.031(2) 0.026(2) -0.0014(18) 0.0051(18) -0.0034(18)
C22 0.029(2) 0.034(3) 0.035(3) 0.006(2) 0.002(2) -0.001(2)
C23 0.034(3) 0.036(3) 0.050(3) 0.003(2) 0.010(2) -0.005(2)
C24 0.039(3) 0.037(3) 0.047(3) -0.004(2) 0.009(2) -0.014(2)
C25 0.026(2) 0.042(3) 0.036(3) -0.007(2) 0.001(2) -0.004(2)
C26 0.029(2) 0.035(3) 0.026(2) -0.001(2) 0.0080(19) -0.001(2)
C27 0.046(4) 0.041(3) 0.084(5) 0.017(3) 0.008(3) -0.010(3)
C28 0.022(2) 0.048(3) 0.031(3) 0.008(2) 0.0044(19) 0.003(2)
C29 0.034(3) 0.052(3) 0.040(3) 0.008(3) 0.009(2) 0.000(2)
C30 0.036(3) 0.053(4) 0.054(4) 0.015(3) 0.001(3) -0.010(3)
C31 0.028(3) 0.065(4) 0.063(4) 0.027(3) 0.006(3) 0.000(3)
C32 0.038(3) 0.062(4) 0.081(5) 0.013(4) 0.017(3) 0.013(3)
C33 0.033(3) 0.047(4) 0.063(4) -0.002(3) 0.010(3) 0.005(2)
C34 0.026(3) 0.094(6) 0.116(7) 0.045(5) 0.010(4) 0.003(3)
C35 0.033(3) 0.048(3) 0.028(2) -0.009(2) 0.003(2) -0.026(2)
C36 0.027(2) 0.038(3) 0.022(2) -0.0065(19) -0.0039(18) -0.012(2)
C37 0.036(3) 0.030(3) 0.026(2) -0.0060(19) -0.002(2) -0.006(2)
C38 0.051(3) 0.023(2) 0.030(3) -0.005(2) -0.003(2) -0.007(2)
C39 0.057(3) 0.031(3) 0.027(2) -0.003(2) 0.005(2) -0.029(2)
C40 0.040(3) 0.086(5) 0.056(4) -0.029(4) 0.018(3) -0.032(3)
C41 0.034(3) 0.056(4) 0.032(3) 0.008(2) -0.003(2) -0.005(3)
C42 0.040(3) 0.048(3) 0.049(3) -0.016(3) 0.013(3) -0.010(3)
C43 0.077(5) 0.034(3) 0.045(4) -0.002(3) -0.018(3) 0.007(3)
C44 0.106(6) 0.058(4) 0.032(3) -0.004(3) 0.018(3) -0.045(4)
Ir1A 0.01928(15) 0.02766(11) 0.01901(13) 0.00216(8) 0.00221(11) -0.00412(8)
B1 0.023(2) 0.037(3) 0.025(3) -0.004(2) 0.006(2) 0.003(2)
F7 0.117(4) 0.106(4) 0.121(4) -0.067(3) 0.093(4) -0.048(3)
F8 0.052(2) 0.154(5) 0.065(3) -0.005(3) 0.019(2) 0.039(3)
F9 0.055(2) 0.098(3) 0.0381(19) -0.0212(19) 0.0174(17) 0.007(2)
F10 0.070(3) 0.057(3) 0.133(4) -0.046(3) 0.036(3) -0.022(2)
F11 0.039(2) 0.086(3) 0.065(3) 0.025(2) -0.0160(18) -0.0115(19)
F12 0.063(2) 0.088(3) 0.044(2) 0.005(2) 0.0054(18) -0.036(2)
F13 0.0371(17) 0.058(2) 0.0411(17) 0.0051(15) 0.0131(14) 0.0097(15)
F14 0.0431(17) 0.0455(19) 0.0426(18) 0.0069(14) 0.0086(14) 0.0066(14)
F15 0.0281(16) 0.048(2) 0.062(2) -0.0143(17) -0.0130(15) -0.0013(14)
C45 0.027(2) 0.035(3) 0.021(2) -0.0007(18) 0.0024(18) 0.0053(19)
C46 0.029(2) 0.042(3) 0.024(2) -0.007(2) 0.0038(19) 0.001(2)
C47 0.035(3) 0.052(3) 0.027(2) -0.009(2) 0.005(2) 0.007(2)
C48 0.035(3) 0.044(3) 0.029(3) -0.009(2) 0.001(2) 0.004(2)
C49 0.033(3) 0.036(3) 0.026(2) 0.002(2) -0.003(2) 0.002(2)
C50 0.030(2) 0.037(3) 0.025(2) 0.001(2) 0.0042(19) 0.004(2)
C51 0.046(3) 0.073(5) 0.045(3) -0.028(3) 0.018(3) -0.005(3)
C52 0.043(3) 0.041(3) 0.039(3) 0.001(2) -0.002(2) -0.004(3)
C53 0.026(2) 0.031(2) 0.023(2) -0.0080(18) 0.0037(18) -0.0005(18)
C54 0.025(2) 0.033(3) 0.023(2) -0.0081(18) 0.0033(18) -0.0043(19)
C55 0.026(2) 0.035(3) 0.025(2) -0.0074(19) 0.0006(18) -0.0047(19)
C56 0.027(2) 0.049(3) 0.025(2) 0.001(2) 0.0016(19) -0.003(2)
C57 0.025(2) 0.052(3) 0.024(2) -0.004(2) 0.0047(19) -0.005(2)
C58 0.026(2) 0.045(3) 0.024(2) -0.006(2) 0.0041(19) 0.001(2)
C59 0.029(2) 0.036(3) 0.030(2) -0.003(2) 0.002(2) -0.003(2)
C60 0.039(3) 0.077(4) 0.033(3) 0.003(3) 0.013(2) -0.003(3)
C61 0.024(2) 0.036(3) 0.028(2) 0.000(2) 0.0047(19) -0.0035(19)
C62 0.032(3) 0.040(3) 0.027(2) -0.002(2) 0.003(2) 0.003(2)
C63 0.038(3) 0.040(3) 0.038(3) 0.003(2) 0.013(2) 0.007(2)
C64 0.030(3) 0.039(3) 0.044(3) 0.007(2) 0.011(2) 0.003(2)
C65 0.023(2) 0.036(3) 0.034(3) 0.005(2) 0.004(2) -0.003(2)
C66 0.027(2) 0.033(3) 0.028(2) 0.0035(19) 0.0060(19) -0.0038(19)
C67 0.065(4) 0.067(5) 0.046(4) 0.000(3) 0.021(3) 0.023(4)
C68 0.031(3) 0.052(4) 0.040(3) 0.007(3) -0.001(2) 0.001(2)
C69 0.027(2) 0.034(3) 0.032(2) -0.010(2) 0.0098(19) 0.0026(19)
C70 0.046(3) 0.045(3) 0.031(3) -0.010(2) 0.016(2) -0.004(2)
C71 0.067(4) 0.051(4) 0.043(3) -0.012(3) 0.030(3) -0.015(3)
C72 0.046(3) 0.048(3) 0.056(4) -0.024(3) 0.030(3) -0.017(3)
C73 0.027(2) 0.036(3) 0.045(3) -0.017(2) 0.012(2) 0.005(2)
C74 0.027(2) 0.031(3) 0.035(3) -0.008(2) 0.006(2) 0.0070(19)
C75 0.104(7) 0.121(8) 0.045(4) 0.005(5) 0.026(5) -0.057(6)
C76 0.029(2) 0.044(3) 0.056(3) -0.019(2) 0.004(2) -0.001(2)
F16A 0.080(11) 0.109(16) 0.038(9) 0.011(10) 0.020(8) -0.023(12)
F17A 0.076(12) 0.115(14) 0.080(13) 0.023(11) 0.050(10) 0.014(10)
F18A 0.041(10) 0.169(19) 0.057(10) 0.006(15) 0.021(8) -0.038(13)
F19A 0.076(15) 0.083(19) 0.042(12) -0.005(13) 0.025(11) 0.016(14)
F20A 0.10(2) 0.118(18) 0.068(16) -0.023(14) 0.040(15) -0.007(17)
F21A 0.08(2) 0.077(19) 0.07(2) -0.035(17) -0.004(17) 0.046(17)
F22A 0.048(9) 0.108(12) 0.047(7) 0.004(9) -0.010(6) -0.041(9)
F23A 0.114(14) 0.044(7) 0.079(11) 0.022(7) -0.062(10) -0.011(8)
F24A 0.034(6) 0.177(17) 0.026(5) -0.012(9) 0.008(4) 0.033(9)
F25A 0.062(7) 0.040(5) 0.038(5) 0.013(4) 0.002(5) -0.003(5)
F26A 0.099(9) 0.118(11) 0.084(9) 0.055(8) 0.070(8) 0.049(8)
F27A 0.112(8) 0.031(4) 0.032(4) 0.004(3) 0.014(4) -0.014(5)
F28 0.027(3) 0.065(6) 0.072(5) -0.001(5) 0.007(3) -0.014(4)
F29 0.042(5) 0.050(3) 0.046(5) -0.011(4) -0.005(3) 0.009(3)
F30 0.040(5) 0.070(10) 0.039(10) -0.017(7) 0.007(7) 0.007(6)
Cl1 0.198(3) 0.105(2) 0.0736(15) -0.0083(14) 0.0649(19) -0.032(2)
Cl2 0.0593(10) 0.0558(10) 0.0983(15) -0.0027(10) 0.0166(10) -0.0091(8)
C77 0.100(7) 0.093(7) 0.093(7) 0.002(6) 0.047(6) 0.025(6)
F23 0.071(6) 0.093(7) 0.039(4) 0.024(4) -0.008(4) -0.029(5)
F19 0.083(5) 0.055(5) 0.051(4) -0.014(3) 0.024(3) 0.002(4)
F27 0.096(6) 0.079(6) 0.061(5) -0.001(4) 0.025(4) -0.049(5)
F17 0.071(5) 0.155(9) 0.054(4) -0.051(5) 0.041(4) -0.039(5)
F21 0.071(6) 0.127(13) 0.061(4) -0.002(6) 0.027(4) 0.058(7)
F25 0.099(10) 0.110(10) 0.111(11) 0.062(9) 0.051(8) 0.013(8)
F29A 0.039(6) 0.053(5) 0.048(7) -0.011(6) -0.003(5) 0.004(5)
F16 0.064(4) 0.085(5) 0.109(6) 0.051(5) 0.057(4) 0.018(4)
F18 0.025(2) 0.085(5) 0.053(3) 0.021(4) 0.017(2) 0.008(3)
F20 0.106(7) 0.080(4) 0.046(4) 0.007(3) 0.043(4) 0.018(4)
F22 0.027(4) 0.194(14) 0.063(5) 0.019(9) -0.001(4) 0.032(7)
F24 0.120(10) 0.060(5) 0.083(8) -0.013(5) -0.065(7) -0.001(5)
F26 0.054(4) 0.130(9) 0.038(4) 0.008(5) 0.014(3) -0.017(5)
F28A 0.029(4) 0.062(8) 0.065(7) -0.007(6) 0.008(5) -0.003(6)
F30A 0.046(9) 0.048(10) 0.026(11) -0.019(9) -0.004(9) 0.005(7)

loop_
_atom_type_symbol
_atom_type_description
_atom_type_scat_dispersion_real
_atom_type_scat_dispersion_imag
_atom_type_scat_source
C C 0.0181 0.0091 'International Tables Vol C Tables 4.2.6.8 and 6.1.1.4'
H H 0.0000 0.0000 'International Tables Vol C Tables 4.2.6.8 and 6.1.1.4'
B B 0.0090 0.0039 'International Tables Vol C Tables 4.2.6.8 and 6.1.1.4'
Cl Cl 0.3639 0.7018 'International Tables Vol C Tables 4.2.6.8 and 6.1.1.4'
F F 0.0727 0.0534 'International Tables Vol C Tables 4.2.6.8 and 6.1.1.4'
Ir Ir -4.7710 6.5667 'International Tables Vol C Tables 4.2.6.8 and 6.1.1.4'
N N 0.0311 0.0180 'International Tables Vol C Tables 4.2.6.8 and 6.1.1.4'
O O 0.0492 0.0322 'International Tables Vol C Tables 4.2.6.8 and 6.1.1.4'
S S 0.3331 0.5567 'International Tables Vol C Tables 4.2.6.8 and 6.1.1.4'

loop_
_geom_angle_atom_site_label_1
_geom_angle_atom_site_label_2
_geom_angle_atom_site_label_3
_geom_angle
N1 Ir1 N2 85.78(16)
N1 Ir1 N3 89.07(16)
N1 Ir1 C35 160.7(2)
N1 Ir1 C36 132.37(18)
N1 Ir1 C37 98.77(18)
N1 Ir1 C38 95.63(19)
N1 Ir1 C39 125.3(2)
N2 Ir1 N3 83.29(16)
N2 Ir1 C35 110.41(19)
N2 Ir1 C36 95.06(18)
N2 Ir1 C37 114.35(18)
N2 Ir1 C38 153.65(19)
N2 Ir1 C39 148.9(2)
N3 Ir1 C35 102.92(19)
N3 Ir1 C36 138.43(18)
N3 Ir1 C37 161.03(18)
N3 Ir1 C38 122.99(19)
N3 Ir1 C39 96.49(19)
C35 Ir1 C36 39.0(2)
C35 Ir1 C37 65.4(2)
C35 Ir1 C38 65.1(2)
C35 Ir1 C39 39.2(2)
C37 Ir1 C36 38.33(19)
C38 Ir1 C36 64.72(19)
C38 Ir1 C37 39.4(2)
C39 Ir1 C36 64.70(19)
C39 Ir1 C37 64.9(2)
C39 Ir1 C38 38.0(2)
Ir1A Ir1 N1 56.6(5)
Ir1A Ir1 N2 86.0(5)
Ir1A Ir1 N3 144.7(5)
Ir1A Ir1 C35 112.4(5)
Ir1A Ir1 C36 76.0(5)
Ir1A Ir1 C37 48.9(5)
Ir1A Ir1 C38 73.2(5)
Ir1A Ir1 C39 109.5(5)
O1 S1 N3 108.5(2)
O1 S1 C21 105.3(2)
O2 S1 O1 116.7(2)
O2 S1 N3 112.9(2)
O2 S1 C21 105.4(2)
N3 S1 C21 107.2(2)
C1 N1 Ir1 175.4(4)
C1 N1 Ir1A 163.8(5)
Ir1A N1 Ir1 16.0(3)
N1 C1 C2 176.1(5)
O3 S2 N4 104.8(3)
O3 S2 C28 107.2(3)
O4 S2 O3 119.6(3)
O4 S2 N4 109.6(2)
O4 S2 C28 108.1(3)
N4 S2 C28 107.0(2)
Ir1 N2 Ir1A 15.9(3)
C16 N2 Ir1 122.1(3)
C16 N2 Ir1A 137.9(4)
C20 N2 Ir1 118.2(3)
C20 N2 C16 119.7(4)
C20 N2 Ir1A 102.4(4)
C3 C2 C1 120.1(5)
C3 C2 C7 121.5(5)
C7 C2 C1 118.4(5)
S1 N3 Ir1 122.6(2)
C10 N3 Ir1 114.0(3)
C10 N3 S1 122.9(3)
C2 C3 H3 120.6
C4 C3 C2 118.7(5)
C4 C3 H3 120.6
C26 N4 S2 121.9(4)
C3 C4 C8 119.1(6)
C5 C4 C3 120.5(6)
C5 C4 C8 120.3(5)
C4 C5 H5 119.9
C4 C5 C6 120.2(5)
C6 C5 H5 119.9
C5 C6 C9 119.9(6)
C7 C6 C5 120.5(6)
C7 C6 C9 119.6(6)
C2 C7 H7 120.7
C6 C7 C2 118.5(6)
C6 C7 H7 120.7
F1 C8 F2 107.0(6)
F1 C8 F3 107.9(6)
F1 C8 C4 113.0(5)
F2 C8 C4 110.6(5)
F3 C8 F2 106.3(5)
F3 C8 C4 111.8(6)
F4 C9 C6 111.5(7)
F5 C9 F4 107.4(6)
F5 C9 C6 110.4(8)
F6 C9 F4 106.5(8)
F6 C9 F5 108.1(8)
F6 C9 C6 112.6(6)
C11 C10 N3 122.7(4)
C15 C10 N3 118.9(4)
C15 C10 C11 118.3(5)
C10 C11 H11 119.5
C12 C11 C10 121.0(5)
C12 C11 H11 119.5
C11 C12 H12 119.4
C13 C12 C11 121.1(5)
C13 C12 H12 119.4
C12 C13 H13 120.4
C12 C13 C14 119.2(5)
C14 C13 H13 120.4
C13 C14 H14 119.2
C13 C14 C15 121.7(5)
C15 C14 H14 119.2
C10 C15 C14 118.6(5)
C10 C15 C16 123.8(4)
C14 C15 C16 117.5(5)
N2 C16 C15 120.9(4)
N2 C16 C17 119.0(5)
C17 C16 C15 120.1(5)
C16 C17 H17 119.4
C18 C17 C16 121.2(5)
C18 C17 H17 119.4
C17 C18 H18 120.3
C19 C18 C17 119.4(5)
C19 C18 H18 120.3
C18 C19 H19 121.1
C18 C19 C20 117.9(5)
C20 C19 H19 121.1
N2 C20 C19 122.8(5)
N2 C20 H20 118.6
C19 C20 H20 118.6
C22 C21 S1 119.5(4)
C22 C21 C26 120.6(4)
C26 C21 S1 119.8(4)
C21 C22 H22 119.1
C21 C22 C23 121.8(5)
C23 C22 H22 119.1
C22 C23 C24 117.2(5)
C22 C23 C27 120.5(5)
C24 C23 C27 122.3(5)
C23 C24 H24 119.2
C25 C24 C23 121.5(5)
C25 C24 H24 119.2
C24 C25 H25 119.6
C26 C25 C24 120.8(5)
C26 C25 H25 119.6
C21 C26 N4 121.1(4)
C25 C26 N4 120.8(4)
C25 C26 C21 118.0(5)
C23 C27 H27A 109.5
C23 C27 H27B 109.5
C23 C27 H27C 109.5
H27A C27 H27B 109.5
H27A C27 H27C 109.5
H27B C27 H27C 109.5
C29 C28 S2 118.8(4)
C33 C28 S2 119.5(4)
C33 C28 C29 121.6(5)
C28 C29 H29 120.7
C28 C29 C30 118.5(6)
C30 C29 H29 120.7
C29 C30 H30 119.4
C31 C30 C29 121.3(6)
C31 C30 H30 119.4
C30 C31 C32 118.9(6)
C30 C31 C34 121.8(7)
C32 C31 C34 119.3(7)
C31 C32 H32 119.3
C31 C32 C33 121.3(7)
C33 C32 H32 119.3
C28 C33 C32 118.4(6)
C28 C33 H33 120.8
C32 C33 H33 120.8
C31 C34 H34A 109.5
C31 C34 H34B 109.5
C31 C34 H34C 109.5
H34A C34 H34B 109.5
H34A C34 H34C 109.5
H34B C34 H34C 109.5
Ir1 C35 Ir1A 13.0(2)
C36 C35 Ir1 72.0(3)
C36 C35 C39 107.4(5)
C36 C35 C40 125.9(5)
C36 C35 Ir1A 60.1(3)
C39 C35 Ir1 71.6(3)
C39 C35 C40 126.0(5)
C39 C35 Ir1A 72.9(3)
C40 C35 Ir1 129.1(4)
C40 C35 Ir1A 139.2(5)
C35 C36 Ir1 69.0(3)
C35 C36 C41 126.8(5)
C35 C36 Ir1A 83.8(4)
C37 C36 Ir1 70.8(3)
C37 C36 C35 108.6(5)
C37 C36 C41 124.5(5)
C37 C36 Ir1A 59.0(3)
C41 C36 Ir1 125.4(4)
C41 C36 Ir1A 121.3(4)
Ir1A C36 Ir1 15.7(3)
C36 C37 Ir1 70.8(3)
C36 C37 C38 107.1(5)
C36 C37 C42 126.0(5)
C36 C37 Ir1A 79.3(4)
C38 C37 Ir1 70.3(3)
C38 C37 C42 126.8(5)
C38 C37 Ir1A 77.1(4)
C42 C37 Ir1 126.8(4)
C42 C37 Ir1A 112.8(5)
Ir1A C37 Ir1 14.0(3)
C37 C38 Ir1 70.3(3)
C37 C38 C43 125.2(6)
C37 C38 Ir1A 59.6(3)
C39 C38 Ir1 70.7(3)
C39 C38 C37 108.0(5)
C39 C38 C43 126.8(6)
C39 C38 Ir1A 85.8(4)
C43 C38 Ir1 124.4(4)
C43 C38 Ir1A 119.2(4)
Ir1A C38 Ir1 15.7(3)
Ir1 C39 Ir1A 13.2(2)
C35 C39 Ir1 69.2(3)
C35 C39 C44 125.4(6)
C35 C39 Ir1A 72.4(3)
C38 C39 Ir1 71.3(3)
C38 C39 C35 108.7(5)
C38 C39 C44 126.0(6)
C38 C39 Ir1A 58.8(3)
C44 C39 Ir1 125.4(4)
C44 C39 Ir1A 134.8(4)
C35 C40 H40A 109.5
C35 C40 H40B 109.5
C35 C40 H40C 109.5
H40A C40 H40B 109.5
H40A C40 H40C 109.5
H40B C40 H40C 109.5
C36 C41 H41A 109.5
C36 C41 H41B 109.5
C36 C41 H41C 109.5
H41A C41 H41B 109.5
H41A C41 H41C 109.5
H41B C41 H41C 109.5
C37 C42 H42A 109.5
C37 C42 H42B 109.5
C37 C42 H42C 109.5
H42A C42 H42B 109.5
H42A C42 H42C 109.5
H42B C42 H42C 109.5
C38 C43 H43A 109.5
C38 C43 H43B 109.5
C38 C43 H43C 109.5
H43A C43 H43B 109.5
H43A C43 H43C 109.5
H43B C43 H43C 109.5
C39 C44 H44A 109.5
C39 C44 H44B 109.5
C39 C44 H44C 109.5
H44A C44 H44B 109.5
H44A C44 H44C 109.5
H44B C44 H44C 109.5
Ir1 Ir1A N1 107.5(6)
Ir1 Ir1A N2 78.1(5)
Ir1 Ir1A C35 54.6(4)
Ir1 Ir1A C36 88.3(5)
Ir1 Ir1A C37 117.1(6)
Ir1 Ir1A C38 91.1(6)
Ir1 Ir1A C39 57.2(5)
N1 Ir1A N2 91.3(3)
N1 Ir1A C35 156.0(5)
N1 Ir1A C36 163.8(6)
N1 Ir1A C37 123.9(5)
N1 Ir1A C38 107.6(3)
N1 Ir1A C39 124.3(3)
N2 Ir1A C35 99.2(3)
N2 Ir1A C39 128.1(5)
C35 Ir1A C39 34.6(2)
C36 Ir1A N2 95.7(3)
C36 Ir1A C35 36.2(2)
C36 Ir1A C39 61.1(2)
C37 Ir1A N2 128.6(3)
C37 Ir1A C35 64.5(3)
C37 Ir1A C36 41.7(2)
C37 Ir1A C38 43.3(2)
C37 Ir1A C39 64.4(3)
C38 Ir1A N2 160.5(4)
C38 Ir1A C35 61.5(3)
C38 Ir1A C36 67.4(2)
C38 Ir1A C39 35.5(3)
C45 B1 C61 110.2(4)
C53 B1 C45 103.2(4)
C53 B1 C61 111.8(4)
C53 B1 C69 111.1(4)
C69 B1 C45 113.4(4)
C69 B1 C61 107.3(4)
C46 C45 B1 125.7(4)
C46 C45 C50 116.1(4)
C50 C45 B1 118.0(4)
C45 C46 H46 119.1
C45 C46 C47 121.8(5)
C47 C46 H46 119.1
C46 C47 C51 120.4(5)
C48 C47 C46 121.1(5)
C48 C47 C51 118.5(5)
C47 C48 H48 120.9
C47 C48 C49 118.3(5)
C49 C48 H48 120.9
C48 C49 C50 120.2(5)
C48 C49 C52 120.3(5)
C50 C49 C52 119.4(5)
C45 C50 H50 118.7
C49 C50 C45 122.5(5)
C49 C50 H50 118.7
F7 C51 C47 113.4(5)
F8 C51 F7 105.2(6)
F8 C51 F9 106.2(5)
F8 C51 C47 112.5(6)
F9 C51 F7 106.0(6)
F9 C51 C47 112.9(5)
F10 C52 C49 112.3(5)
F11 C52 F10 106.1(5)
F11 C52 F12 105.9(5)
F11 C52 C49 112.9(5)
F12 C52 F10 106.4(5)
F12 C52 C49 112.7(5)
C54 C53 B1 118.3(4)
C58 C53 B1 125.4(4)
C58 C53 C54 116.3(5)
C53 C54 H54 118.7
C55 C54 C53 122.6(5)
C55 C54 H54 118.7
C54 C55 C56 120.6(5)
C54 C55 C59 119.2(5)
C56 C55 C59 120.1(5)
C55 C56 H56 121.1
C57 C56 C55 117.8(5)
C57 C56 H56 121.1
C56 C57 C58 121.3(5)
C56 C57 C60 119.8(5)
C58 C57 C60 118.8(5)
C53 C58 C57 121.4(5)
C53 C58 H58 119.3
C57 C58 H58 119.3
F13 C59 F14 106.5(4)
F13 C59 F15 105.9(4)
F13 C59 C55 112.9(4)
F14 C59 C55 113.6(4)
F15 C59 F14 106.4(4)
F15 C59 C55 111.1(4)
C57 C60 F17A 108.7(9)
F16A C60 C57 117.0(12)
F16A C60 F17A 100.3(16)
F16A C60 F18A 112.1(17)
F18A C60 C57 111.5(12)
F18A C60 F17A 106.0(19)
F17 C60 C57 112.6(6)
F17 C60 F16 102.5(7)
F17 C60 F18 108.0(7)
F16 C60 C57 112.7(6)
F18 C60 C57 114.7(6)
F18 C60 F16 105.4(6)
C62 C61 B1 120.9(4)
C62 C61 C66 116.1(5)
C66 C61 B1 123.0(4)
C61 C62 H62 118.5
C61 C62 C63 122.9(5)
C63 C62 H62 118.5
C62 C63 C67 119.1(5)
C64 C63 C62 120.1(5)
C64 C63 C67 120.8(5)
C63 C64 H64 121.1
C65 C64 C63 117.8(5)
C65 C64 H64 121.1
C64 C65 C66 122.2(5)
C64 C65 C68 119.4(5)
C66 C65 C68 118.4(5)
C61 C66 H66 119.7
C65 C66 C61 120.7(5)
C65 C66 H66 119.7
C63 C67 F20A 103.0(13)
F19A C67 C63 122(2)
F19A C67 F20A 109(2)
F19A C67 F21A 106(3)
F21A C67 C63 110(3)
F21A C67 F20A 104(3)
F19 C67 C63 110.0(7)
F21 C67 C63 115.0(9)
F21 C67 F19 108.9(11)
F21 C67 F20 107.7(9)
F20 C67 C63 113.0(6)
F20 C67 F19 101.2(7)
F22A C68 C65 113.0(9)
F22A C68 F23A 100.8(13)
F23A C68 C65 112.5(8)
F24A C68 C65 117.5(8)
F24A C68 F22A 101.7(12)
F24A C68 F23A 109.7(14)
F23 C68 C65 110.8(6)
F23 C68 F24 104.0(10)
F22 C68 C65 113.4(7)
F22 C68 F23 109.9(9)
F22 C68 F24 107.0(10)
F24 C68 C65 111.3(6)
C70 C69 B1 120.8(4)
C70 C69 C74 114.8(5)
C74 C69 B1 124.4(5)
C69 C70 H70 118.6
C69 C70 C71 122.8(5)
C71 C70 H70 118.6
C70 C71 C75 120.8(7)
C72 C71 C70 120.0(6)
C72 C71 C75 119.2(6)
C71 C72 H72 120.6
C73 C72 C71 118.7(5)
C73 C72 H72 120.6
C72 C73 C74 120.6(5)
C72 C73 C76 119.7(5)
C74 C73 C76 119.7(5)
C69 C74 H74 118.6
C73 C74 C69 122.9(5)
C73 C74 H74 118.6
C71 C75 F25A 111.6(9)
C71 C75 F27A 109.8(7)
C71 C75 F26 102.0(9)
F26A C75 C71 134.5(15)
F26A C75 F25A 101.0(12)
F26A C75 F27A 106.2(13)
F27A C75 F25A 80.3(9)
F27 C75 C71 109.8(9)
F27 C75 F26 93.5(9)
F25 C75 C71 117.9(11)
F25 C75 F27 121.8(14)
F25 C75 F26 106.5(13)
F28 C76 C73 108.1(8)
F28 C76 F29A 123.2(9)
F29 C76 C73 111.7(7)
F29 C76 F28 107.4(8)
F29 C76 F30 108.4(13)
F29 C76 F29A 22.2(8)
F29 C76 F30A 123.7(18)
F30 C76 C73 114.4(13)
F30 C76 F28 106.6(15)
F30 C76 F29A 88.0(14)
F29A C76 C73 114.8(9)
F28A C76 C73 120.7(13)
F28A C76 F28 21.9(10)
F28A C76 F29 85.7(11)
F28A C76 F30 111.9(17)
F28A C76 F29A 101.6(12)
F28A C76 F30A 108(2)
F30A C76 C73 107(2)
F30A C76 F28 97(2)
F30A C76 F30 16(3)
F30A C76 F29A 103.7(19)
F28A F28 C76 62(4)
C76 F29 F28A 46.3(8)
F29A F29 C76 97(4)
F29A F29 F28A 127(4)
Cl1 C77 Cl2 113.3(6)
Cl1 C77 H77A 108.9
Cl1 C77 H77B 108.9
Cl2 C77 H77A 108.9
Cl2 C77 H77B 108.9
H77A C77 H77B 107.7
F29 F29A C76 61(3)
C76 F28A F29 47.9(10)
F28 F28A C76 96(4)
F28 F28A F29 143(4)

loop_
_geom_bond_atom_site_label_1
_geom_bond_atom_site_label_2
_geom_bond_distance
Ir1 N1 2.038(4)
Ir1 N2 2.102(4)
Ir1 N3 2.110(4)
Ir1 C35 2.126(5)
Ir1 C36 2.166(4)
Ir1 C37 2.166(5)
Ir1 C38 2.166(5)
Ir1 C39 2.157(5)
Ir1 Ir1A 0.588(10)
S1 O1 1.437(4)
S1 O2 1.434(4)
S1 N3 1.602(4)
S1 C21 1.789(5)
F1 C8 1.313(8)
N1 C1 1.131(6)
N1 Ir1A 1.783(6)
C1 C2 1.440(7)
S2 O3 1.432(5)
S2 O4 1.420(5)
S2 N4 1.647(4)
S2 C28 1.760(5)
F2 C8 1.337(8)
N2 C16 1.354(7)
N2 C20 1.348(6)
N2 Ir1A 2.143(7)
C2 C3 1.390(8)
C2 C7 1.403(8)
F3 C8 1.332(7)
N3 C10 1.417(6)
C3 H3 0.9500
C3 C4 1.388(7)
F4 C9 1.326(9)
N4 C26 1.424(7)
C4 C5 1.384(9)
C4 C8 1.501(9)
F5 C9 1.311(10)
C5 H5 0.9500
C5 C6 1.392(9)
F6 C9 1.310(10)
C6 C7 1.382(8)
C6 C9 1.508(10)
C7 H7 0.9500
C10 C11 1.412(7)
C10 C15 1.407(7)
C11 H11 0.9500
C11 C12 1.374(8)
C12 H12 0.9500
C12 C13 1.368(8)
C13 H13 0.9500
C13 C14 1.382(8)
C14 H14 0.9500
C14 C15 1.408(7)
C15 C16 1.478(7)
C16 C17 1.384(8)
C17 H17 0.9500
C17 C18 1.375(8)
C18 H18 0.9500
C18 C19 1.370(8)
C19 H19 0.9500
C19 C20 1.381(8)
C20 H20 0.9500
C21 C22 1.384(7)
C21 C26 1.402(6)
C22 H22 0.9500
C22 C23 1.384(7)
C23 C24 1.400(8)
C23 C27 1.498(8)
C24 H24 0.9500
C24 C25 1.386(8)
C25 H25 0.9500
C25 C26 1.385(7)
C27 H27A 0.9800
C27 H27B 0.9800
C27 H27C 0.9800
C28 C29 1.380(8)
C28 C33 1.380(8)
C29 H29 0.9500
C29 C30 1.401(8)
C30 H30 0.9500
C30 C31 1.370(10)
C31 C32 1.386(11)
C31 C34 1.507(8)
C32 H32 0.9500
C32 C33 1.395(8)
C33 H33 0.9500
C34 H34A 0.9800
C34 H34B 0.9800
C34 H34C 0.9800
C35 C36 1.433(7)
C35 C39 1.437(8)
C35 C40 1.495(9)
C35 Ir1A 2.412(8)
C36 C37 1.422(7)
C36 C41 1.491(7)
C36 Ir1A 2.102(6)
C37 C38 1.459(7)
C37 C42 1.495(8)
C37 Ir1A 1.834(8)
C38 C39 1.407(9)
C38 C43 1.497(8)
C38 Ir1A 2.073(7)
C39 C44 1.504(8)
C39 Ir1A 2.418(8)
C40 H40A 0.9800
C40 H40B 0.9800
C40 H40C 0.9800
C41 H41A 0.9800
C41 H41B 0.9800
C41 H41C 0.9800
C42 H42A 0.9800
C42 H42B 0.9800
C42 H42C 0.9800
C43 H43A 0.9800
C43 H43B 0.9800
C43 H43C 0.9800
C44 H44A 0.9800
C44 H44B 0.9800
C44 H44C 0.9800
B1 C45 1.644(7)
B1 C53 1.640(7)
B1 C61 1.646(7)
B1 C69 1.643(7)
F7 C51 1.332(9)
F8 C51 1.327(9)
F9 C51 1.329(7)
F10 C52 1.333(7)
F11 C52 1.305(7)
F12 C52 1.330(7)
F13 C59 1.334(6)
F14 C59 1.340(6)
F15 C59 1.340(6)
C45 C46 1.384(7)
C45 C50 1.402(7)
C46 H46 0.9500
C46 C47 1.401(7)
C47 C48 1.381(8)
C47 C51 1.494(8)
C48 H48 0.9500
C48 C49 1.386(8)
C49 C50 1.391(7)
C49 C52 1.509(8)
C50 H50 0.9500
C53 C54 1.395(7)
C53 C58 1.393(7)
C54 H54 0.9500
C54 C55 1.382(7)
C55 C56 1.388(7)
C55 C59 1.496(7)
C56 H56 0.9500
C56 C57 1.385(7)
C57 C58 1.394(8)
C57 C60 1.491(8)
C58 H58 0.9500
C60 F16A 1.196(19)
C60 F17A 1.50(2)
C60 F18A 1.27(2)
C60 F17 1.318(9)
C60 F16 1.363(10)
C60 F18 1.319(9)
C61 C62 1.390(7)
C61 C66 1.406(7)
C62 H62 0.9500
C62 C63 1.397(7)
C63 C64 1.393(8)
C63 C67 1.488(9)
C64 H64 0.9500
C64 C65 1.373(8)
C65 C66 1.400(7)
C65 C68 1.517(7)
C66 H66 0.9500
C67 F19A 1.10(4)
C67 F20A 1.52(4)
C67 F21A 1.30(7)
C67 F19 1.419(13)
C67 F21 1.303(18)
C67 F20 1.339(10)
C68 F22A 1.310(17)
C68 F23A 1.314(15)
C68 F24A 1.274(15)
C68 F23 1.301(10)
C68 F22 1.275(11)
C68 F24 1.315(12)
C69 C70 1.391(8)
C69 C74 1.402(7)
C70 H70 0.9500
C70 C71 1.394(8)
C71 C72 1.390(9)
C71 C75 1.468(11)
C72 H72 0.9500
C72 C73 1.362(9)
C73 C74 1.389(7)
C73 C76 1.508(8)
C74 H74 0.9500
C75 F25A 1.593(15)
C75 F26A 1.105(14)
C75 F27A 1.552(16)
C75 F27 1.408(12)
C75 F25 1.053(17)
C75 F26 1.497(16)
C76 F28 1.399(16)
C76 F29 1.275(15)
C76 F30 1.38(3)
C76 F29A 1.45(3)
C76 F28A 1.24(2)
C76 F30A 1.29(5)
F28 F28A 0.52(2)
F29 F29A 0.551(19)
F29 F28A 1.71(2)
Cl1 C77 1.740(10)
Cl2 C77 1.755(10)
C77 H77A 0.9900
C77 H77B 0.9900

loop_
_geom_torsion_atom_site_label_1
_geom_torsion_atom_site_label_2
_geom_torsion_atom_site_label_3
_geom_torsion_atom_site_label_4
_geom_torsion
Ir1 N1 Ir1A N2 77.9(6)
Ir1 N1 Ir1A C35 -38.3(9)
Ir1 N1 Ir1A C36 -166.4(17)
Ir1 N1 Ir1A C37 -142.0(9)
Ir1 N1 Ir1A C38 -96.9(7)
Ir1 N1 Ir1A C39 -61.8(6)
Ir1 N2 C16 C15 0.1(6)
Ir1 N2 C16 C17 -179.6(4)
Ir1 N2 C20 C19 178.8(4)
Ir1 N3 C10 C11 128.1(4)
Ir1 N3 C10 C15 -46.6(5)
Ir1 C35 C36 C37 60.0(3)
Ir1 C35 C36 C41 -119.1(5)
Ir1 C35 C36 Ir1A 5.66(18)
Ir1 C35 C39 C38 -60.7(3)
Ir1 C35 C39 C44 119.4(5)
Ir1 C35 C39 Ir1A -13.6(2)
Ir1 C36 C37 C38 61.3(3)
Ir1 C36 C37 C42 -122.1(5)
Ir1 C36 C37 Ir1A -11.5(3)
Ir1 C37 C38 C39 60.9(3)
Ir1 C37 C38 C43 -118.9(5)
Ir1 C37 C38 Ir1A -12.7(3)
Ir1 C37 Ir1A N1 138.7(9)
Ir1 C37 Ir1A N2 -96.4(9)
Ir1 C37 Ir1A C35 -15.3(6)
Ir1 C37 Ir1A C36 -51.3(7)
Ir1 C37 Ir1A C38 59.2(7)
Ir1 C37 Ir1A C39 23.2(6)
Ir1 C38 C39 C35 59.4(3)
Ir1 C38 C39 C44 -120.7(5)
Ir1 C38 C39 Ir1A 4.64(16)
S1 N3 C10 C11 -44.3(6)
S1 N3 C10 C15 141.0(4)
S1 C21 C22 C23 176.4(5)
S1 C21 C26 N4 4.1(7)
S1 C21 C26 C25 -177.6(4)
O1 S1 N3 Ir1 -25.0(3)
O1 S1 N3 C10 146.8(4)
O1 S1 C21 C22 135.8(4)
O1 S1 C21 C26 -46.6(4)
N1 Ir1 Ir1A N2 -87.6(4)
N1 Ir1 Ir1A C35 162.0(3)
N1 Ir1 Ir1A C36 176.2(5)
N1 Ir1 Ir1A C37 144.9(7)
N1 Ir1 Ir1A C38 108.8(4)
N1 Ir1 Ir1A C39 120.0(3)
C1 N1 Ir1A Ir1 163.2(16)
C1 N1 Ir1A N2 -118.9(16)
C1 N1 Ir1A C35 124.9(19)
C1 N1 Ir1A C36 -3(3)
C1 N1 Ir1A C37 21.2(19)
C1 N1 Ir1A C38 66.2(18)
C1 N1 Ir1A C39 101.3(18)
C1 C2 C3 C4 177.5(5)
C1 C2 C7 C6 -178.7(5)
S2 N4 C26 C21 -126.6(4)
S2 N4 C26 C25 55.1(6)
S2 C28 C29 C30 177.0(4)
S2 C28 C33 C32 -177.0(5)
O2 S1 N3 Ir1 -156.0(2)
O2 S1 N3 C10 15.8(5)
O2 S1 C21 C22 -100.2(4)
O2 S1 C21 C26 77.5(4)
N2 Ir1 Ir1A N1 87.6(4)
N2 Ir1 Ir1A C35 -110.5(3)
N2 Ir1 Ir1A C36 -96.2(2)
N2 Ir1 Ir1A C37 -127.5(5)
N2 Ir1 Ir1A C38 -163.6(2)
N2 Ir1 Ir1A C39 -152.4(2)
N2 C16 C17 C18 2.2(9)
C2 C3 C4 C5 1.5(8)
C2 C3 C4 C8 -175.9(5)
O3 S2 N4 C26 147.6(4)
O3 S2 C28 C29 -132.8(5)
O3 S2 C28 C33 43.6(6)
N3 Ir1 Ir1A N1 15.0(10)
N3 Ir1 Ir1A N2 -72.5(7)
N3 Ir1 Ir1A C35 177.0(9)
N3 Ir1 Ir1A C36 -168.8(6)
N3 Ir1 Ir1A C37 160.0(4)
N3 Ir1 Ir1A C38 123.8(6)
N3 Ir1 Ir1A C39 135.0(8)
N3 S1 C21 C22 20.3(5)
N3 S1 C21 C26 -162.0(4)
N3 C10 C11 C12 -174.7(5)
N3 C10 C15 C14 172.2(5)
N3 C10 C15 C16 -9.4(8)
C3 C2 C7 C6 -0.3(8)
C3 C4 C5 C6 -1.0(9)
C3 C4 C8 F1 -28.0(8)
C3 C4 C8 F2 91.9(6)
C3 C4 C8 F3 -149.9(5)
O4 S2 N4 C26 18.2(5)
O4 S2 C28 C29 -2.7(5)
O4 S2 C28 C33 173.7(5)
N4 S2 C28 C29 115.2(5)
N4 S2 C28 C33 -68.4(5)
C4 C5 C6 C7 -0.2(9)
C4 C5 C6 C9 178.8(6)
C5 C4 C8 F1 154.6(6)
C5 C4 C8 F2 -85.6(7)
C5 C4 C8 F3 32.7(8)
C5 C6 C7 C2 0.8(9)
C5 C6 C9 F4 38.2(10)
C5 C6 C9 F5 -81.2(9)
C5 C6 C9 F6 157.8(7)
C7 C2 C3 C4 -0.8(8)
C7 C6 C9 F4 -142.9(7)
C7 C6 C9 F5 97.7(8)
C7 C6 C9 F6 -23.3(11)
C8 C4 C5 C6 176.4(6)
C9 C6 C7 C2 -178.1(6)
C10 C11 C12 C13 2.0(9)
C10 C15 C16 N2 36.6(8)
C10 C15 C16 C17 -143.7(6)
C11 C10 C15 C14 -2.7(8)
C11 C10 C15 C16 175.8(5)
C11 C12 C13 C14 -1.2(9)
C12 C13 C14 C15 -1.6(10)
C13 C14 C15 C10 3.5(9)
C13 C14 C15 C16 -175.0(6)
C14 C15 C16 N2 -145.0(5)
C14 C15 C16 C17 34.7(8)
C15 C10 C11 C12 0.0(8)
C15 C16 C17 C18 -177.5(6)
C16 N2 C20 C19 0.9(8)
C16 C17 C18 C19 -1.6(10)
C17 C18 C19 C20 0.6(10)
C18 C19 C20 N2 -0.3(9)
C20 N2 C16 C15 177.8(5)
C20 N2 C16 C17 -1.9(7)
C21 S1 N3 Ir1 88.3(3)
C21 S1 N3 C10 -99.9(4)
C21 C22 C23 C24 1.0(9)
C21 C22 C23 C27 179.0(6)
C22 C21 C26 N4 -178.3(5)
C22 C21 C26 C25 0.1(8)
C22 C23 C24 C25 0.3(9)
C23 C24 C25 C26 -1.4(9)
C24 C25 C26 N4 179.6(5)
C24 C25 C26 C21 1.2(8)
C26 C21 C22 C23 -1.2(8)
C27 C23 C24 C25 -177.6(6)
C28 S2 N4 C26 -98.7(4)
C28 C29 C30 C31 0.5(9)
C29 C28 C33 C32 -0.7(10)
C29 C30 C31 C32 -1.7(10)
C29 C30 C31 C34 179.7(7)
C30 C31 C32 C33 1.7(11)
C31 C32 C33 C28 -0.5(11)
C33 C28 C29 C30 0.7(9)
C34 C31 C32 C33 -179.7(7)
C35 Ir1 Ir1A N1 -162.0(3)
C35 Ir1 Ir1A N2 110.5(3)
C35 Ir1 Ir1A C36 14.2(4)
C35 Ir1 Ir1A C37 -17.0(6)
C35 Ir1 Ir1A C38 -53.2(4)
C35 Ir1 Ir1A C39 -42.0(3)
C35 C36 C37 Ir1 -58.8(3)
C35 C36 C37 C38 2.5(5)
C35 C36 C37 C42 179.1(5)
C35 C36 C37 Ir1A -70.3(4)
C36 Ir1 Ir1A N1 -176.2(5)
C36 Ir1 Ir1A N2 96.2(2)
C36 Ir1 Ir1A C35 -14.2(4)
C36 Ir1 Ir1A C37 -31.3(4)
C36 Ir1 Ir1A C38 -67.4(2)
C36 Ir1 Ir1A C39 -56.2(3)
C36 C35 C39 Ir1 63.5(3)
C36 C35 C39 C38 2.8(6)
C36 C35 C39 C44 -177.1(5)
C36 C35 C39 Ir1A 49.9(4)
C36 C37 C38 Ir1 -61.6(3)
C36 C37 C38 C39 -0.7(5)
C36 C37 C38 C43 179.5(5)
C36 C37 C38 Ir1A -74.4(4)
C36 C37 Ir1A Ir1 51.3(7)
C36 C37 Ir1A N1 -170.0(5)
C36 C37 Ir1A N2 -45.1(6)
C36 C37 Ir1A C35 36.0(3)
C36 C37 Ir1A C38 110.5(5)
C36 C37 Ir1A C39 74.5(3)
C37 Ir1 Ir1A N1 -144.9(7)
C37 Ir1 Ir1A N2 127.5(5)
C37 Ir1 Ir1A C35 17.0(6)
C37 Ir1 Ir1A C36 31.3(4)
C37 Ir1 Ir1A C38 -36.1(4)
C37 Ir1 Ir1A C39 -24.9(6)
C37 C38 C39 Ir1 -60.7(3)
C37 C38 C39 C35 -1.3(6)
C37 C38 C39 C44 178.6(5)
C37 C38 C39 Ir1A -56.1(3)
C38 Ir1 Ir1A N1 -108.8(4)
C38 Ir1 Ir1A N2 163.6(2)
C38 Ir1 Ir1A C35 53.2(4)
C38 Ir1 Ir1A C36 67.4(2)
C38 Ir1 Ir1A C37 36.1(4)
C38 Ir1 Ir1A C39 11.2(4)
C38 C37 Ir1A Ir1 -59.2(7)
C38 C37 Ir1A N1 79.5(5)
C38 C37 Ir1A N2 -155.7(7)
C38 C37 Ir1A C35 -74.6(4)
C38 C37 Ir1A C36 -110.5(5)
C38 C37 Ir1A C39 -36.1(3)
C39 Ir1 Ir1A N1 -120.0(3)
C39 Ir1 Ir1A N2 152.4(2)
C39 Ir1 Ir1A C35 42.0(3)
C39 Ir1 Ir1A C36 56.2(3)
C39 Ir1 Ir1A C37 24.9(6)
C39 Ir1 Ir1A C38 -11.2(4)
C39 C35 C36 Ir1 -63.2(3)
C39 C35 C36 C37 -3.3(5)
C39 C35 C36 C41 177.6(5)
C39 C35 C36 Ir1A -57.6(4)
C40 C35 C36 Ir1 125.8(6)
C40 C35 C36 C37 -174.3(5)
C40 C35 C36 C41 6.6(9)
C40 C35 C36 Ir1A 131.4(6)
C40 C35 C39 Ir1 -125.5(6)
C40 C35 C39 C38 173.8(5)
C40 C35 C39 C44 -6.1(9)
C40 C35 C39 Ir1A -139.1(6)
C41 C36 C37 Ir1 120.3(5)
C41 C36 C37 C38 -178.4(5)
C41 C36 C37 C42 -1.8(8)
C41 C36 C37 Ir1A 108.8(6)
C42 C37 C38 Ir1 121.8(5)
C42 C37 C38 C39 -177.3(5)
C42 C37 C38 C43 2.9(8)
C42 C37 C38 Ir1A 109.0(6)
C42 C37 Ir1A Ir1 176.1(6)
C42 C37 Ir1A N1 -45.3(7)
C42 C37 Ir1A N2 79.6(7)
C42 C37 Ir1A C35 160.7(5)
C42 C37 Ir1A C36 124.7(6)
C42 C37 Ir1A C38 -124.7(6)
C42 C37 Ir1A C39 -160.8(5)
C43 C38 C39 Ir1 119.1(5)
C43 C38 C39 C35 178.5(5)
C43 C38 C39 C44 -1.6(9)
C43 C38 C39 Ir1A 123.7(6)
Ir1A N2 C16 C15 1.7(8)
Ir1A N2 C16 C17 -178.0(4)
Ir1A N2 C20 C19 178.3(5)
Ir1A C35 C36 Ir1 -5.66(18)
Ir1A C35 C36 C37 54.3(3)
Ir1A C35 C36 C41 -124.8(6)
Ir1A C35 C39 Ir1 13.6(2)
Ir1A C35 C39 C38 -47.1(4)
Ir1A C35 C39 C44 133.0(6)
Ir1A C36 C37 Ir1 11.5(3)
Ir1A C36 C37 C38 72.8(4)
Ir1A C36 C37 C42 -110.6(6)
Ir1A C37 C38 Ir1 12.7(3)
Ir1A C37 C38 C39 73.7(5)
Ir1A C37 C38 C43 -106.1(6)
Ir1A C38 C39 Ir1 -4.64(16)
Ir1A C38 C39 C35 54.7(4)
Ir1A C38 C39 C44 -125.3(5)
B1 C45 C46 C47 -174.8(5)
B1 C45 C50 C49 175.7(4)
B1 C53 C54 C55 179.6(4)
B1 C53 C58 C57 -178.1(5)
B1 C61 C62 C63 177.1(5)
B1 C61 C66 C65 -178.6(5)
B1 C69 C70 C71 -179.7(5)
B1 C69 C74 C73 -179.3(4)
C45 B1 C53 C54 -66.7(5)
C45 B1 C53 C58 110.3(5)
C45 B1 C61 C62 -165.9(5)
C45 B1 C61 C66 14.6(7)
C45 B1 C69 C70 -58.6(6)
C45 B1 C69 C74 123.8(5)
C45 C46 C47 C48 0.0(8)
C45 C46 C47 C51 177.4(5)
C46 C45 C50 C49 0.5(7)
C46 C47 C48 C49 -0.2(8)
C46 C47 C51 F7 25.7(9)
C46 C47 C51 F8 -93.5(7)
C46 C47 C51 F9 146.2(6)
C47 C48 C49 C50 0.6(8)
C47 C48 C49 C52 -176.9(5)
C48 C47 C51 F7 -156.8(6)
C48 C47 C51 F8 84.0(7)
C48 C47 C51 F9 -36.3(9)
C48 C49 C50 C45 -0.8(8)
C48 C49 C52 F10 -24.0(8)
C48 C49 C52 F11 95.9(7)
C48 C49 C52 F12 -144.1(6)
C50 C45 C46 C47 -0.1(7)
C50 C49 C52 F10 158.4(5)
C50 C49 C52 F11 -81.7(7)
C50 C49 C52 F12 38.3(7)
C51 C47 C48 C49 -177.7(5)
C52 C49 C50 C45 176.8(5)
C53 B1 C45 C46 111.7(5)
C53 B1 C45 C50 -62.9(5)
C53 B1 C61 C62 -51.8(6)
C53 B1 C61 C66 128.7(5)
C53 B1 C69 C70 -174.2(4)
C53 B1 C69 C74 8.2(6)
C53 C54 C55 C56 -1.7(7)
C53 C54 C55 C59 174.4(4)
C54 C53 C58 C57 -1.1(7)
C54 C55 C56 C57 -0.4(7)
C54 C55 C59 F13 39.7(6)
C54 C55 C59 F14 161.1(4)
C54 C55 C59 F15 -79.1(6)
C55 C56 C57 C58 1.7(8)
C55 C56 C57 C60 178.5(5)
C56 C55 C59 F13 -144.2(5)
C56 C55 C59 F14 -22.9(7)
C56 C55 C59 F15 97.0(6)
C56 C57 C58 C53 -0.9(8)
C56 C57 C60 F16A -14.7(19)
C56 C57 C60 F17A -127.3(13)
C56 C57 C60 F18A 116(2)
C56 C57 C60 F17 -81.5(10)
C56 C57 C60 F16 33.8(9)
C56 C57 C60 F18 154.5(7)
C58 C53 C54 C55 2.4(7)
C58 C57 C60 F16A 162.2(18)
C58 C57 C60 F17A 49.6(14)
C58 C57 C60 F18A -67(2)
C58 C57 C60 F17 95.4(9)
C58 C57 C60 F16 -149.3(7)
C58 C57 C60 F18 -28.6(9)
C59 C55 C56 C57 -176.4(5)
C60 C57 C58 C53 -177.8(5)
C61 B1 C45 C46 -128.8(5)
C61 B1 C45 C50 56.5(6)
C61 B1 C53 C54 175.0(4)
C61 B1 C53 C58 -8.1(7)
C61 B1 C69 C70 63.4(6)
C61 B1 C69 C74 -114.3(5)
C61 C62 C63 C64 2.2(9)
C61 C62 C63 C67 -176.1(6)
C62 C61 C66 C65 1.8(7)
C62 C63 C64 C65 0.7(8)
C62 C63 C67 F19A -29(3)
C62 C63 C67 F20A 94(2)
C62 C63 C67 F21A -155(3)
C62 C63 C67 F19 -53.8(9)
C62 C63 C67 F21 -177.2(11)
C62 C63 C67 F20 58.5(10)
C63 C64 C65 C66 -2.2(8)
C63 C64 C65 C68 177.2(5)
C64 C63 C67 F19A 153(3)
C64 C63 C67 F20A -84(2)
C64 C63 C67 F21A 27(3)
C64 C63 C67 F19 127.9(7)
C64 C63 C67 F21 4.6(13)
C64 C63 C67 F20 -119.7(9)
C64 C65 C66 C61 0.9(8)
C64 C65 C68 F22A 64.9(15)
C64 C65 C68 F23A -48.4(19)
C64 C65 C68 F24A -177.1(15)
C64 C65 C68 F23 -100.9(10)
C64 C65 C68 F22 23.2(13)
C64 C65 C68 F24 143.9(12)
C66 C61 C62 C63 -3.4(8)
C66 C65 C68 F22A -115.7(14)
C66 C65 C68 F23A 131.0(19)
C66 C65 C68 F24A 2.3(16)
C66 C65 C68 F23 78.4(10)
C66 C65 C68 F22 -157.4(12)
C66 C65 C68 F24 -36.7(13)
C67 C63 C64 C65 178.9(6)
C68 C65 C66 C61 -178.5(5)
C69 B1 C45 C46 -8.5(7)
C69 B1 C45 C50 176.8(4)
C69 B1 C53 C54 55.2(6)
C69 B1 C53 C58 -127.9(5)
C69 B1 C61 C62 70.2(6)
C69 B1 C61 C66 -109.3(5)
C69 C70 C71 C72 -1.1(9)
C69 C70 C71 C75 -179.8(8)
C70 C69 C74 C73 3.0(7)
C70 C71 C72 C73 3.1(9)
C70 C71 C75 F25A -27.6(13)
C70 C71 C75 F26A 105(2)
C70 C71 C75 F27A -114.7(8)
C70 C71 C75 F27 166.6(8)
C70 C71 C75 F25 -48(2)
C70 C71 C75 F26 68.4(10)
C71 C72 C73 C74 -2.1(8)
C71 C72 C73 C76 176.4(5)
C72 C71 C75 F25A 153.6(8)
C72 C71 C75 F26A -74(2)
C72 C71 C75 F27A 66.5(12)
C72 C71 C75 F27 -12.2(14)
C72 C71 C75 F25 133.4(15)
C72 C71 C75 F26 -110.4(7)
C72 C73 C74 C69 -1.1(8)
C72 C73 C76 F28 23.2(10)
C72 C73 C76 F29 141.1(11)
C72 C73 C76 F30 -95.4(15)
C72 C73 C76 F29A 165.0(13)
C72 C73 C76 F28A 42.8(17)
C72 C73 C76 F30A -80(2)
C73 C76 F28 F28A 129(4)
C73 C76 F29 F29A 103(3)
C73 C76 F29 F28A -121.5(13)
C73 C76 F29A F29 -87(3)
C73 C76 F28A F28 -59(4)
C73 C76 F28A F29 112.8(9)
C74 C69 C70 C71 -1.9(8)
C74 C73 C76 F28 -158.4(9)
C74 C73 C76 F29 -40.5(12)
C74 C73 C76 F30 83.1(15)
C74 C73 C76 F29A -16.5(14)
C74 C73 C76 F28A -138.7(16)
C74 C73 C76 F30A 98(2)
C75 C71 C72 C73 -178.1(8)
C76 C73 C74 C69 -179.5(5)
C76 F28 F28A F29 -10(5)
C76 F29 F28A F28 13(7)
F28 C76 F29 F29A -139(3)
F28 C76 F29 F28A -3.1(15)
F28 C76 F29A F29 48(4)
F28 C76 F28A F29 172(4)
F29 C76 F28 F28A 8(4)
F29 C76 F28A F28 -172(4)
F30 C76 F28 F28A -108(4)
F30 C76 F29 F29A -24(4)
F30 C76 F29 F28A 111.7(18)
F30 C76 F29A F29 157(3)
F30 C76 F28A F28 80(4)
F30 C76 F28A F29 -108.1(14)
F29A C76 F28 F28A -9(4)
F29A C76 F29 F28A 136(3)
F29A C76 F28A F28 172(4)
F29A C76 F28A F29 -15.6(11)
F29A F29 F28A C76 60(4)
F29A F29 F28A F28 73(9)
F28A C76 F29 F29A -136(3)
F28A C76 F29A F29 45(3)
F28A F29 F29A C76 -39(2)
F30A C76 F28 F28A -120(4)
F30A C76 F29 F29A -28(4)
F30A C76 F29 F28A 108(3)
F30A C76 F29A F29 157(4)
F30A C76 F28A F28 64(4)
F30A C76 F28A F29 -124.1(19)
